data_7064202
loop_
_publ_author_name
'He, Jiechen'
'Chen, Feirong'
'Lin, Chenxin'
'Chen, Yaozong'
'Liu, Lizhen'
'Yao, Zizhu'

_publ_section_title
;
 Proton conductivity and dielectric anomalies in a chain-based
 metal-organic framework with a hydrogen-bonded network of [SO3] groups,
 pyrazine and water molecules
;
_journal_name_full 'New Journal of Chemistry'
_journal_paper_doi 10.1039/D5NJ04186D
_journal_year 2026
_chemical_formula_moiety '2(C2 H6 Cu0.5 N O2), C10 H6 O6 S2, C4 H4 N2, 2(H2 O)'
_chemical_formula_sum 'C18 H26 Cu N4 O12 S2'
_chemical_formula_weight 618.09
_space_group_crystal_system monoclinic
_space_group_IT_number 13
_space_group_name_Hall '-P 2yc'
_space_group_name_H-M_alt 'P 1 2/c 1'
_atom_sites_solution_hydrogens mixed
_atom_sites_solution_primary direct
_audit_creation_date 2025-11-29
_audit_creation_method
;
Olex2 1.5
(compiled 2022.04.07 svn.rca3783a0 for OlexSys, GUI svn.r6498)
;
_audit_update_record
;
2025-12-02 deposited with the CCDC.	2025-12-10 downloaded from the CCDC.
;
_cell_angle_alpha 90
_cell_angle_beta 91.411(9)
_cell_angle_gamma 90
_cell_formula_units_Z 4
_cell_length_a 27.395(2)
_cell_length_b 6.8515(6)
_cell_length_c 13.3173(12)
_cell_measurement_reflns_used 2376
_cell_measurement_temperature 291(3)
_cell_measurement_theta_max 72.9830
_cell_measurement_theta_min 6.4130
_cell_volume 2498.9(4)
_computing_cell_refinement 'CrysAlisPro 1.171.41.93a (Rigaku OD, 2020)'
_computing_data_collection 'CrysAlisPro 1.171.41.93a (Rigaku OD, 2020)'
_computing_data_reduction 'CrysAlisPro 1.171.41.93a (Rigaku OD, 2020)'
_computing_molecular_graphics 'Olex2 1.5 (Dolomanov et al., 2009)'
_computing_publication_material 'Olex2 1.5 (Dolomanov et al., 2009)'
_computing_structure_refinement 'XL  (Sheldrick, 2008)'
_computing_structure_solution 'XS  (Sheldrick, 2008)'
_diffrn_ambient_environment air
_diffrn_ambient_temperature 291(3)
_diffrn_detector 'CCD plate'
_diffrn_detector_area_resol_mean 10.5148
_diffrn_detector_type Atlas
_diffrn_measured_fraction_theta_full 0.977
_diffrn_measured_fraction_theta_max 0.999
_diffrn_measurement_details
;
List of Runs (angles in degrees, time in seconds):

  # Type    Start    End  Width  t~exp~   \w     \q     \k     \f   Frames
#--------------------------------------------------------------------------
  1  \w   -112.00 -12.00   1.00    1.80    --  -40.32 -57.00-150.00  100
  2  \w   -115.00 -16.00   1.00    1.80    --  -40.32 -38.00 120.00   99
  3  \w      1.00  81.00   1.00    1.80    --   40.32 -99.00   0.00   80
  4  \w     94.00 176.00   1.00    5.00    --  103.24 125.00   0.00   82
  5  \w     30.00 129.00   1.00    5.00    --  103.24 -45.00 -60.00   99
  6  \w     30.00 117.00   1.00    5.00    --  103.24-125.00-120.00   87
  7  \w     77.00 176.00   1.00    5.00    --  103.24  45.00  30.00   99
  8  \w     75.00 178.00   1.00    5.00    --  103.24  30.00 120.00  103
  9  \w     30.00  92.00   1.00    5.00    --  103.24 -45.00  90.00   62
;
_diffrn_measurement_device 'four-circle diffractometer'
_diffrn_measurement_device_type 'SuperNova, Dual, Cu at home/near, Atlas'
_diffrn_measurement_method '\w scans'
_diffrn_orient_matrix_type 'CrysAlisPro convention (1999,Acta A55,543-557)'
_diffrn_orient_matrix_UB_11 -0.0170829000
_diffrn_orient_matrix_UB_12 -0.0566500000
_diffrn_orient_matrix_UB_13 -0.1071353000
_diffrn_orient_matrix_UB_21 -0.0535174000
_diffrn_orient_matrix_UB_22 0.0058330000
_diffrn_orient_matrix_UB_23 0.0327777000
_diffrn_orient_matrix_UB_31 -0.0030509000
_diffrn_orient_matrix_UB_32 0.2175323000
_diffrn_orient_matrix_UB_33 -0.0288425000
_diffrn_radiation_monochromator mirror
_diffrn_radiation_probe x-ray
_diffrn_radiation_type 'Cu K\a'
_diffrn_radiation_wavelength 1.54184
_diffrn_reflns_av_unetI/netI 0.0448
_diffrn_reflns_Laue_measured_fraction_full 0.977
_diffrn_reflns_Laue_measured_fraction_max 0.999
_diffrn_reflns_limit_h_max 32
_diffrn_reflns_limit_h_min -32
_diffrn_reflns_limit_k_max 8
_diffrn_reflns_limit_k_min -8
_diffrn_reflns_limit_l_max 15
_diffrn_reflns_limit_l_min -15
_diffrn_reflns_number 6289
_diffrn_reflns_point_group_measured_fraction_full 0.977
_diffrn_reflns_point_group_measured_fraction_max 0.999
_diffrn_reflns_theta_full 67.684
_diffrn_reflns_theta_max 66.598
_diffrn_reflns_theta_min 4.844
_diffrn_source 'micro-focus sealed X-ray tube'
_diffrn_source_type 'SuperNova (Cu) X-ray Source'
_exptl_absorpt_coefficient_mu 3.423
_exptl_absorpt_correction_T_max 1.00000
_exptl_absorpt_correction_T_min 0.81464
_exptl_absorpt_correction_type multi-scan
_exptl_absorpt_process_details
;
CrysAlisPro 1.171.41.93a (Rigaku Oxford Diffraction, 2020)
Empirical absorption correction using spherical harmonics,
implemented in SCALE3 ABSPACK scaling algorithm.
;
_exptl_crystal_colour 'clear bluish blue'
_exptl_crystal_colour_lustre clear
_exptl_crystal_colour_modifier bluish
_exptl_crystal_colour_primary blue
_exptl_crystal_density_diffrn 1.643
_exptl_crystal_description needle
_exptl_crystal_F_000 1276
_exptl_crystal_size_max 0.446
_exptl_crystal_size_mid 0.107
_exptl_crystal_size_min 0.068
_refine_diff_density_max 1.812
_refine_diff_density_min -1.261
_refine_diff_density_rms 0.169
_refine_ls_extinction_method none
_refine_ls_goodness_of_fit_ref 1.115
_refine_ls_hydrogen_treatment constr
_refine_ls_matrix_type full
_refine_ls_number_parameters 353
_refine_ls_number_reflns 6289
_refine_ls_number_restraints 4
_refine_ls_restrained_S_all 1.114
_refine_ls_R_factor_all 0.1357
_refine_ls_R_factor_gt 0.0915
_refine_ls_shift/su_max 0.000
_refine_ls_shift/su_mean 0.000
_refine_ls_structure_factor_coef Fsqd
_refine_ls_weighting_details 'w=1/[\s^2^(Fo^2^)+(0.1343P)^2^+30.7556P] where P=(Fo^2^+2Fc^2^)/3'
_refine_ls_weighting_scheme calc
_refine_ls_wR_factor_gt 0.2747
_refine_ls_wR_factor_ref 0.3257
_reflns_Friedel_coverage 0.000
_reflns_number_gt 4197
_reflns_number_total 6289
_reflns_threshold_expression 'I > 2\s(I)'
_twin_special_details
;
Component 2 rotated by 179.6843\% 
around [-0.05 0.00 1.00] (reciprocal) or [0.00 0.01 1.00] (direct)
;
_cod_data_source_file d5nj04186d2.cif
_cod_data_source_block FUT-3
_cod_database_code 7064202
_shelxl_version_number 2014-3
_chemical_oxdiff_formula 'C18 H26 Cu N4 O12 S2'
_shelx_space_group_comment
;
The symmetry employed for this shelxl refinement is uniquely defined
by the following loop, which should always be used as a source of
symmetry information in preference to the above space-group names.
They are only intended as comments.
;
_shelx_estimated_absorpt_t_max 0.801
_shelx_estimated_absorpt_t_min 0.310
_olex2_refinement_description
;
1. Twinned data refinement
 Scales: 0.477(4)
 0.523(4)
2. Fixed Uiso
 At 1.2 times of:
  All C(H) groups, {H5WA,H5WB} of O5W
 At 1.5 times of:
  {H2WA,H2WB} of O2W, {H1WA,H1WB} of O1W, {H3WA,H3WB} of O3W, {H4WA,H4WB} of
  O4W, {H6WA,H6WB} of O6W
3. Restrained distances
 Cu2-H4WA \\sim Cu2-H4WB
 with sigma of 0.02
 Cu2-H3WA \\sim Cu2-H3WB
 with sigma of 0.02
 Cu1-H2WA_$1 \\sim Cu1-H2WB_$1
 with sigma of 0.02
 Cu1-H1WA \\sim Cu1-H1WB
 with sigma of 0.02
4.a Riding coordinates:
 O5W(H5WA,H5WB)
4.b Free rotating group:
 O4W(H4WA,H4WB), O2W(H2WA,H2WB), O1W(H1WA,H1WB), O6W(H6WA,H6WB), O3W(H3WA,H3WB)
4.c Aromatic/amide H refined with riding coordinates:
 C17(H17), C4(H4), C10(H10), C15(H15), C18(H18), C13(H13), C11(H11), C2(H2),
 C5(H5), C8(H8), C6(H6), C7(H7), C1(H1), C3(H3)
;
_olex2_submission_special_instructions 'No special instructions were received'
_oxdiff_exptl_absorpt_empirical_details
;
Empirical correction (ABSPACK) includes:
- Absorption correction using spherical harmonics
- Frame scaling
;
_oxdiff_exptl_absorpt_empirical_full_max 2.897
_oxdiff_exptl_absorpt_empirical_full_min 0.536
_oxdiff_twin_integration_method simultaneous
_oxdiff_twin_items 2

loop_
_space_group_symop_operation_xyz
'x, y, z'
'-x, y, -z+1/2'
'-x, -y, -z'
'x, -y, z-1/2'

loop_
_atom_site_label
_atom_site_type_symbol
_atom_site_fract_x
_atom_site_fract_y
_atom_site_fract_z
_atom_site_U_iso_or_equiv
_atom_site_adp_type
_atom_site_occupancy
_atom_site_site_symmetry_order
_atom_site_calc_flag
_atom_site_refinement_flags_posn
_atom_site_refinement_flags_adp
_atom_site_refinement_flags_occupancy
_atom_site_disorder_assembly
_atom_site_disorder_group
Cu2 Cu 0.0000 -0.0952(4) -0.2500 0.0281(8) Uani 1 2 d DS T P . .
S2 S 0.10642(11) -0.4105(5) 0.0553(3) 0.0324(8) Uani 1 1 d . . . . .
N3 N 0.0000 0.197(2) -0.2500 0.023(3) Uani 1 2 d S T P . .
S1 S 0.39523(11) -0.4116(6) 0.0512(2) 0.0322(8) Uani 1 1 d . . . . .
N4 N 0.0000 -0.392(2) -0.2500 0.027(3) Uani 1 2 d S T P . .
C17 C 0.1597(5) -0.416(2) -0.1150(10) 0.036(3) Uani 1 1 d . . . . .
H17 H 0.1296 -0.4254 -0.1485 0.043 Uiso 1 1 calc R U . . .
O4W O 0.0644(4) -0.0945(16) -0.1700(7) 0.040(2) Uani 1 1 d G . . . .
H4WA H 0.0898 -0.0359 -0.1894 0.061 Uiso 1 1 d DG U . . .
H4WB H 0.0661 -0.0871 -0.1063 0.061 Uiso 1 1 d DG U . . .
C4 C 0.0138(4) -0.496(2) -0.1684(11) 0.033(3) Uani 1 1 d . . . . .
H4 H 0.0231 -0.4307 -0.1097 0.039 Uiso 1 1 calc R U . . .
O6 O 0.0798(4) -0.2345(16) 0.0223(8) 0.046(3) Uani 1 1 d . . . . .
C16 C 0.1619(5) -0.4055(19) -0.0101(10) 0.030(3) Uani 1 1 d . . . . .
C10 C 0.3366(5) -0.415(2) -0.1190(10) 0.035(3) Uani 1 1 d . . . . .
H10 H 0.3655 -0.4228 -0.1540 0.042 Uiso 1 1 calc R U . . .
C15 C 0.2056(5) -0.399(2) 0.0406(10) 0.031(3) Uani 1 1 d . . . . .
H15 H 0.2063 -0.3932 0.1104 0.037 Uiso 1 1 calc R U . . .
C12 C 0.2483(5) -0.4067(16) -0.1169(9) 0.030(3) Uani 1 1 d . . . . .
C18 C 0.2017(5) -0.411(2) -0.1687(10) 0.037(3) Uani 1 1 d . . . . .
H18 H 0.2001 -0.4107 -0.2386 0.044 Uiso 1 1 calc R U . . .
C13 C 0.2954(5) -0.398(2) 0.0390(8) 0.028(3) Uani 1 1 d . . . . .
H13 H 0.2969 -0.3886 0.1087 0.033 Uiso 1 1 calc R U . . .
C14 C 0.2499(5) -0.4010(16) -0.0120(9) 0.028(2) Uani 1 1 d . . . . .
C9 C 0.3380(5) -0.4088(19) -0.0139(9) 0.028(3) Uani 1 1 d . . . . .
C11 C 0.2927(5) -0.409(2) -0.1703(10) 0.037(3) Uani 1 1 d . . . . .
H11 H 0.2918 -0.4065 -0.2401 0.044 Uiso 1 1 calc R U . . .
Cu1 Cu 0.5000 -0.9056(4) 0.2500 0.0262(7) Uani 1 2 d DS T P . .
O2W O 0.4621(4) -0.9066(16) 0.1064(8) 0.046(3) Uani 1 1 d G . . . .
H2WA H 0.4468 -0.8069 0.0842 0.069 Uiso 1 1 d G U . . .
H2WB H 0.4448 -1.0029 0.0867 0.069 Uiso 1 1 d G U . . .
O1W O 0.5659(4) -0.9084(19) 0.1742(8) 0.047(3) Uani 1 1 d G . . . .
H1WA H 0.5935 -0.9505 0.1956 0.071 Uiso 1 1 d DG U . . .
H1WB H 0.5712 -0.8674 0.1152 0.071 Uiso 1 1 d DG U . . .
N1 N 0.5000 -1.208(2) 0.2500 0.019(3) Uani 1 2 d S T P . .
C2 C 0.4849(5) -1.305(2) 0.3294(8) 0.028(3) Uani 1 1 d . . . . .
H2 H 0.4741 -1.2374 0.3852 0.034 Uiso 1 1 calc R U . . .
C5 C 0.2967(7) -0.899(3) -0.0050(15) 0.057(5) Uani 1 1 d . . . . .
H5 H 0.3299 -0.8911 -0.0176 0.068 Uiso 1 1 calc R U . . .
C8 C 0.2024(7) -0.906(3) 0.025(2) 0.074(7) Uani 1 1 d . . . . .
H8 H 0.1694 -0.9088 0.0393 0.088 Uiso 1 1 calc R U . . .
N6 N 0.2161(7) -0.900(3) -0.0702(15) 0.074(5) Uani 1 1 d . . . . .
N5 N 0.2834(6) -0.911(2) 0.0878(12) 0.063(4) Uani 1 1 d . . . . .
C6 C 0.2641(8) -0.898(3) -0.0859(15) 0.066(6) Uani 1 1 d . . . . .
H6 H 0.2755 -0.8968 -0.1510 0.079 Uiso 1 1 calc R U . . .
C7 C 0.2362(8) -0.909(3) 0.1023(17) 0.071(6) Uani 1 1 d . . . . .
H7 H 0.2253 -0.9098 0.1678 0.086 Uiso 1 1 calc R U . . .
O5 O 0.0815(4) -0.5893(16) 0.0220(8) 0.047(3) Uani 1 1 d . . . . .
O2 O 0.4191(4) -0.5866(16) 0.0181(7) 0.044(3) Uani 1 1 d . . . . .
O4 O 0.1182(4) -0.4069(16) 0.1609(7) 0.042(2) Uani 1 1 d . . . . .
O3 O 0.3861(4) -0.4064(18) 0.1574(6) 0.044(3) Uani 1 1 d . . . . .
O1 O 0.4203(4) -0.2398(17) 0.0163(7) 0.046(3) Uani 1 1 d . . . . .
O6W O 0.1460(5) -0.933(2) -0.2344(11) 0.068(4) Uani 1 1 d G . . . .
H6WA H 0.1407 -0.8105 -0.2349 0.102 Uiso 1 1 d G U . . .
H6WB H 0.1694 -0.9476 -0.1920 0.102 Uiso 1 1 d G U . . .
O5W O 0.3516(5) -0.056(2) 0.2439(9) 0.072(4) Uani 1 1 d . . . . .
H5WA H 0.3576 -0.1672 0.2188 0.087 Uiso 1 1 d R U . . .
H5WB H 0.3415 0.0185 0.1967 0.087 Uiso 1 1 d R U . . .
C1 C 0.4853(5) -1.509(2) 0.3291(9) 0.033(3) Uani 1 1 d . . . . .
H1 H 0.4749 -1.5747 0.3857 0.040 Uiso 1 1 calc R U . . .
N2 N 0.5000 -1.612(2) 0.2500 0.020(3) Uani 1 2 d S T P . .
C3 C 0.0144(5) 0.305(2) -0.1705(11) 0.038(3) Uani 1 1 d . . . . .
H3 H 0.0254 0.2400 -0.1130 0.045 Uiso 1 1 calc R U . . .
O3W O 0.0395(4) -0.0943(14) -0.3933(9) 0.048(3) Uani 1 1 d G . . . .
H3WA H 0.0555 -0.1882 -0.4180 0.072 Uiso 1 1 d DG U . . .
H3WB H 0.0481 0.0051 -0.4267 0.072 Uiso 1 1 d DG U . . .

loop_
_atom_site_aniso_label
_atom_site_aniso_U_11
_atom_site_aniso_U_22
_atom_site_aniso_U_33
_atom_site_aniso_U_23
_atom_site_aniso_U_13
_atom_site_aniso_U_12
Cu2 0.0210(13) 0.0154(12) 0.048(2) 0.000 -0.0052(11) 0.000
S2 0.0219(15) 0.0326(17) 0.043(2) 0.0017(14) -0.0027(13) 0.0001(14)
N3 0.021(7) 0.024(7) 0.026(8) 0.000 -0.006(6) 0.000
S1 0.0246(15) 0.0499(19) 0.0221(18) 0.0010(13) -0.0023(12) 0.0009(15)
N4 0.016(7) 0.034(8) 0.030(9) 0.000 -0.002(6) 0.000
C17 0.037(7) 0.033(7) 0.037(8) -0.005(6) -0.011(6) 0.002(6)
O4W 0.033(5) 0.039(6) 0.050(7) 0.004(5) -0.003(4) 0.001(5)
C4 0.021(6) 0.029(6) 0.047(9) 0.000(6) -0.011(6) 0.004(6)
O6 0.038(6) 0.046(6) 0.054(7) 0.007(5) 0.001(5) 0.018(5)
C16 0.025(6) 0.026(6) 0.040(8) -0.004(5) -0.002(5) 0.001(6)
C10 0.020(6) 0.052(8) 0.032(7) -0.002(6) 0.001(5) 0.001(6)
C15 0.032(7) 0.032(7) 0.029(7) -0.008(5) -0.005(5) -0.005(6)
C12 0.029(6) 0.033(6) 0.029(7) -0.004(5) -0.007(5) 0.006(7)
C18 0.031(7) 0.052(9) 0.026(7) -0.008(6) -0.005(5) 0.001(7)
C13 0.029(6) 0.043(8) 0.012(6) -0.002(5) 0.004(5) -0.003(6)
C14 0.024(5) 0.031(6) 0.030(7) -0.002(5) 0.002(5) 0.000(7)
C9 0.024(6) 0.033(7) 0.026(7) 0.001(5) -0.001(5) 0.001(6)
C11 0.032(7) 0.046(8) 0.032(8) 0.001(6) 0.001(6) -0.001(7)
Cu1 0.0243(13) 0.0321(14) 0.0222(15) 0.000 -0.0015(10) 0.000
O2W 0.053(7) 0.040(6) 0.045(6) -0.004(5) -0.009(5) 0.003(6)
O1W 0.036(6) 0.066(7) 0.040(6) 0.018(5) -0.008(4) 0.003(6)
N1 0.015(6) 0.036(8) 0.007(6) 0.000 0.001(5) 0.000
C2 0.033(7) 0.038(7) 0.014(6) -0.006(5) 0.008(5) 0.003(6)
C5 0.046(10) 0.043(10) 0.082(14) -0.008(9) 0.005(9) 0.002(9)
C8 0.043(11) 0.053(12) 0.13(2) -0.005(12) 0.016(12) 0.004(10)
N6 0.074(11) 0.050(9) 0.098(15) 0.017(9) -0.017(10) 0.002(9)
N5 0.077(11) 0.038(8) 0.074(11) -0.010(7) -0.013(9) 0.004(8)
C6 0.093(16) 0.041(9) 0.065(13) -0.008(8) 0.011(11) 0.000(9)
C7 0.072(15) 0.064(12) 0.078(15) -0.004(10) 0.006(11) 0.000(10)
O5 0.037(6) 0.048(6) 0.056(7) -0.003(5) 0.002(5) -0.016(5)
O2 0.042(6) 0.058(7) 0.032(6) -0.004(5) 0.000(4) 0.019(5)
O4 0.040(5) 0.049(6) 0.036(6) -0.002(4) -0.003(4) 0.001(5)
O3 0.037(5) 0.082(8) 0.013(5) 0.003(5) 0.002(4) 0.000(6)
O1 0.040(6) 0.057(7) 0.040(6) 0.001(5) -0.007(4) -0.018(5)
O6W 0.046(7) 0.070(9) 0.087(11) 0.013(7) -0.010(6) -0.015(7)
O5W 0.063(8) 0.093(11) 0.060(8) -0.020(7) -0.015(6) 0.011(8)
C1 0.021(6) 0.056(8) 0.022(7) 0.007(6) 0.000(5) -0.005(7)
N2 0.027(7) 0.025(7) 0.009(6) 0.000 0.000(5) 0.000
C3 0.029(7) 0.037(8) 0.047(9) -0.001(6) -0.008(6) 0.001(6)
O3W 0.059(7) 0.022(5) 0.064(8) 0.001(4) 0.018(5) 0.004(5)

loop_
_atom_type_symbol
_atom_type_description
_atom_type_scat_dispersion_real
_atom_type_scat_dispersion_imag
_atom_type_scat_source
C C 0.0181 0.0091 'International Tables Vol C Tables 4.2.6.8 and 6.1.1.4'
H H 0.0000 0.0000 'International Tables Vol C Tables 4.2.6.8 and 6.1.1.4'
Cu Cu -1.9646 0.5888 'International Tables Vol C Tables 4.2.6.8 and 6.1.1.4'
N N 0.0311 0.0180 'International Tables Vol C Tables 4.2.6.8 and 6.1.1.4'
O O 0.0492 0.0322 'International Tables Vol C Tables 4.2.6.8 and 6.1.1.4'
S S 0.3331 0.5567 'International Tables Vol C Tables 4.2.6.8 and 6.1.1.4'

loop_
_exptl_crystal_face_index_h
_exptl_crystal_face_index_k
_exptl_crystal_face_index_l
_exptl_crystal_face_perp_dist
-18 0 1 0.0492
18 0 -1 0.0492
2 4 -2 0.1954
-2 -4 2 0.1954
5 1 -8 0.0384
-5 -1 8 0.0384
11 0 7 0.0338
-11 0 -7 0.0338

loop_
_geom_angle_atom_site_label_1
_geom_angle_atom_site_label_2
_geom_angle_atom_site_label_3
_geom_angle
_geom_angle_site_symmetry_1
_geom_angle_site_symmetry_3
_geom_angle_publ_flag
N3 Cu2 N4 180.0 . . ?
N3 Cu2 O4W 89.9(3) . 2_554 ?
N3 Cu2 O4W 89.9(3) . . ?
N3 Cu2 O3W 89.8(3) . 2_554 ?
N3 Cu2 O3W 89.8(3) . . ?
N4 Cu2 O4W 90.1(3) . . ?
N4 Cu2 O4W 90.1(3) . 2_554 ?
N4 Cu2 O3W 90.2(3) . . ?
N4 Cu2 O3W 90.2(3) . 2_554 ?
O4W Cu2 O4W 179.7(6) . 2_554 ?
O4W Cu2 O3W 90.9(5) . . ?
O4W Cu2 O3W 90.9(5) 2_554 2_554 ?
O4W Cu2 O3W 89.1(5) . 2_554 ?
O4W Cu2 O3W 89.1(5) 2_554 . ?
O3W Cu2 O3W 179.6(5) . 2_554 ?
O6 S2 C16 105.2(6) . . ?
O5 S2 O6 111.7(6) . . ?
O5 S2 C16 105.5(6) . . ?
O4 S2 O6 112.1(6) . . ?
O4 S2 C16 107.8(6) . . ?
O4 S2 O5 113.8(6) . . ?
C3 N3 Cu2 123.4(9) 2_554 . ?
C3 N3 Cu2 123.4(9) . . ?
C3 N3 C3 113.2(18) . 2_554 ?
O2 S1 C9 105.2(6) . . ?
O2 S1 O3 114.3(6) . . ?
O2 S1 O1 110.9(7) . . ?
O3 S1 C9 107.9(6) . . ?
O3 S1 O1 113.0(6) . . ?
O1 S1 C9 104.8(6) . . ?
C4 N4 Cu2 121.9(9) . . ?
C4 N4 Cu2 121.9(9) 2_554 . ?
C4 N4 C4 116.2(18) 2_554 . ?
C16 C17 H17 119.8 . . ?
C18 C17 H17 119.8 . . ?
C18 C17 C16 120.3(12) . . ?
Cu2 O4W H4WA 123.2 . . ?
Cu2 O4W H4WB 123.2 . . ?
H4WA O4W H4WB 104.5 . . ?
N4 C4 H4 119.5 . . ?
N4 C4 C3 121.0(15) . 1_545 ?
C3 C4 H4 119.5 1_545 . ?
C17 C16 S2 118.3(9) . . ?
C15 C16 S2 120.7(11) . . ?
C15 C16 C17 120.9(12) . . ?
C9 C10 H10 120.1 . . ?
C11 C10 H10 120.1 . . ?
C11 C10 C9 119.9(12) . . ?
C16 C15 H15 119.7 . . ?
C16 C15 C14 120.6(12) . . ?
C14 C15 H15 119.7 . . ?
C14 C12 C18 119.1(12) . . ?
C14 C12 C11 119.6(12) . . ?
C11 C12 C18 121.3(12) . . ?
C17 C18 C12 119.8(12) . . ?
C17 C18 H18 120.1 . . ?
C12 C18 H18 120.1 . . ?
C14 C13 H13 119.9 . . ?
C9 C13 H13 119.9 . . ?
C9 C13 C14 120.2(11) . . ?
C12 C14 C15 119.2(12) . . ?
C12 C14 C13 119.3(12) . . ?
C13 C14 C15 121.5(11) . . ?
C10 C9 S1 119.3(9) . . ?
C13 C9 S1 119.9(10) . . ?
C13 C9 C10 120.7(11) . . ?
C10 C11 C12 120.2(12) . . ?
C10 C11 H11 119.9 . . ?
C12 C11 H11 119.9 . . ?
O2W Cu1 O2W 179.7(6) . 2_655 ?
O1W Cu1 O2W 91.4(4) 2_655 . ?
O1W Cu1 O2W 88.5(4) . . ?
O1W Cu1 O2W 91.4(4) . 2_655 ?
O1W Cu1 O2W 88.5(4) 2_655 2_655 ?
O1W Cu1 O1W 179.0(7) . 2_655 ?
N1 Cu1 O2W 89.8(3) . 2_655 ?
N1 Cu1 O2W 89.8(3) . . ?
N1 Cu1 O1W 89.5(4) . . ?
N1 Cu1 O1W 89.5(4) . 2_655 ?
N2 Cu1 O2W 90.2(3) 1_565 . ?
N2 Cu1 O2W 90.2(3) 1_565 2_655 ?
N2 Cu1 O1W 90.5(4) 1_565 . ?
N2 Cu1 O1W 90.5(4) 1_565 2_655 ?
N2 Cu1 N1 180.0 1_565 . ?
Cu1 O2W H2WA 122.0 . . ?
Cu1 O2W H2WB 122.0 . . ?
H2WA O2W H2WB 104.4 . . ?
Cu1 O1W H1WA 127.7 . . ?
Cu1 O1W H1WB 127.8 . . ?
H1WA O1W H1WB 104.5 . . ?
C2 N1 Cu1 120.1(8) 2_655 . ?
C2 N1 Cu1 120.1(8) . . ?
C2 N1 C2 119.8(17) 2_655 . ?
N1 C2 H2 120.1 . . ?
N1 C2 C1 119.8(12) . . ?
C1 C2 H2 120.1 . . ?
N5 C5 H5 118.3 . . ?
N5 C5 C6 123.4(19) . . ?
C6 C5 H5 118.3 . . ?
N6 C8 H8 119.5 . . ?
N6 C8 C7 121(2) . . ?
C7 C8 H8 119.5 . . ?
C8 N6 C6 116.7(19) . . ?
C5 N5 C7 116.1(19) . . ?
C5 C6 H6 120.1 . . ?
N6 C6 C5 120(2) . . ?
N6 C6 H6 120.1 . . ?
C8 C7 H7 118.6 . . ?
N5 C7 C8 123(2) . . ?
N5 C7 H7 118.6 . . ?
H6WA O6W H6WB 104.5 . . ?
H5WA O5W H5WB 108.0 . . ?
C2 C1 H1 118.9 . . ?
N2 C1 C2 122.2(13) . . ?
N2 C1 H1 118.9 . . ?
C1 N2 Cu1 121.9(9) 2_655 1_545 ?
C1 N2 Cu1 121.9(9) . 1_545 ?
C1 N2 C1 116.2(18) . 2_655 ?
N3 C3 C4 124.3(14) . 1_565 ?
N3 C3 H3 117.9 . . ?
C4 C3 H3 117.9 1_565 . ?
Cu2 O3W H3WA 126.8 . . ?
Cu2 O3W H3WB 127.0 . . ?
H3WA O3W H3WB 104.5 . . ?

loop_
_geom_bond_atom_site_label_1
_geom_bond_atom_site_label_2
_geom_bond_distance
_geom_bond_site_symmetry_2
_geom_bond_publ_flag
Cu2 N3 2.004(15) . ?
Cu2 N4 2.033(17) . ?
Cu2 O4W 2.038(10) 2_554 ?
Cu2 O4W 2.038(10) . ?
Cu2 O3W 2.216(10) . ?
Cu2 O3W 2.216(10) 2_554 ?
S2 O6 1.470(10) . ?
S2 C16 1.771(14) . ?
S2 O5 1.466(11) . ?
S2 O4 1.436(10) . ?
N3 C3 1.343(17) . ?
N3 C3 1.343(17) 2_554 ?
S1 C9 1.773(12) . ?
S1 O2 1.440(10) . ?
S1 O3 1.443(9) . ?
S1 O1 1.445(11) . ?
N4 C4 1.345(16) 2_554 ?
N4 C4 1.345(16) . ?
C17 H17 0.9300 . ?
C17 C16 1.398(17) . ?
C17 C18 1.37(2) . ?
O4W H4WA 0.8506 . ?
O4W H4WB 0.8501 . ?
C4 H4 0.9300 . ?
C4 C3 1.36(2) 1_545 ?
C16 C15 1.359(18) . ?
C10 H10 0.9300 . ?
C10 C9 1.400(16) . ?
C10 C11 1.370(19) . ?
C15 H15 0.9300 . ?
C15 C14 1.418(19) . ?
C12 C18 1.436(18) . ?
C12 C14 1.397(15) . ?
C12 C11 1.42(2) . ?
C18 H18 0.9300 . ?
C13 H13 0.9300 . ?
C13 C14 1.405(18) . ?
C13 C9 1.379(18) . ?
C11 H11 0.9300 . ?
Cu1 O2W 2.154(10) . ?
Cu1 O2W 2.154(10) 2_655 ?
Cu1 O1W 2.090(11) 2_655 ?
Cu1 O1W 2.090(11) . ?
Cu1 N1 2.073(16) . ?
Cu1 N2 2.013(15) 1_565 ?
O2W H2WA 0.8507 . ?
O2W H2WB 0.8503 . ?
O1W H1WA 0.8505 . ?
O1W H1WB 0.8501 . ?
N1 C2 1.323(15) 2_655 ?
N1 C2 1.323(15) . ?
C2 H2 0.9300 . ?
C2 C1 1.40(2) . ?
C5 H5 0.9300 . ?
C5 N5 1.30(2) . ?
C5 C6 1.38(3) . ?
C8 H8 0.9300 . ?
C8 N6 1.33(3) . ?
C8 C7 1.37(3) . ?
N6 C6 1.34(3) . ?
N5 C7 1.31(3) . ?
C6 H6 0.9300 . ?
C7 H7 0.9300 . ?
O6W H6WA 0.8502 . ?
O6W H6WB 0.8505 . ?
O5W H5WA 0.8499 . ?
O5W H5WB 0.8500 . ?
C1 H1 0.9300 . ?
C1 N2 1.340(17) . ?
N2 Cu1 2.013(15) 1_545 ?
N2 C1 1.340(17) 2_655 ?
C3 C4 1.36(2) 1_565 ?
C3 H3 0.9300 . ?
O3W H3WA 0.8502 . ?
O3W H3WB 0.8503 . ?

loop_
_geom_torsion_atom_site_label_1
_geom_torsion_atom_site_label_2
_geom_torsion_atom_site_label_3
_geom_torsion_atom_site_label_4
_geom_torsion
_geom_torsion_site_symmetry_1
_geom_torsion_site_symmetry_2
_geom_torsion_site_symmetry_3
_geom_torsion_site_symmetry_4
_geom_torsion_publ_flag
Cu2 N3 C3 C4 -178.8(11) . . . 1_565 ?
Cu2 N4 C4 C3 -178.9(10) . . . 1_545 ?
S2 C16 C15 C14 178.1(10) . . . . ?
C17 C16 C15 C14 0(2) . . . . ?
C4 N4 C4 C3 1.1(10) 2_554 . . 1_545 ?
O6 S2 C16 C17 -62.6(12) . . . . ?
O6 S2 C16 C15 119.7(12) . . . . ?
C16 C17 C18 C12 3(2) . . . . ?
C16 C15 C14 C12 1.0(18) . . . . ?
C16 C15 C14 C13 -178.8(14) . . . . ?
C18 C17 C16 S2 179.6(12) . . . . ?
C18 C17 C16 C15 -3(2) . . . . ?
C18 C12 C14 C15 -0.2(17) . . . . ?
C18 C12 C14 C13 179.6(13) . . . . ?
C18 C12 C11 C10 -176.7(16) . . . . ?
C14 C12 C18 C17 -2(2) . . . . ?
C14 C12 C11 C10 3(2) . . . . ?
C14 C13 C9 S1 -178.3(10) . . . . ?
C14 C13 C9 C10 3(2) . . . . ?
C9 C10 C11 C12 -3(2) . . . . ?
C9 C13 C14 C15 177.1(14) . . . . ?
C9 C13 C14 C12 -2.7(19) . . . . ?
C11 C10 C9 S1 -178.8(13) . . . . ?
C11 C10 C9 C13 0(2) . . . . ?
C11 C12 C18 C17 177.7(16) . . . . ?
C11 C12 C14 C15 -179.9(13) . . . . ?
C11 C12 C14 C13 -0.1(18) . . . . ?
Cu1 N1 C2 C1 -179.6(9) . . . . ?
N1 C2 C1 N2 -1(2) . . . . ?
C2 N1 C2 C1 0.4(9) 2_655 . . . ?
C2 C1 N2 Cu1 -179.6(10) . . . 1_545 ?
C2 C1 N2 C1 0.4(10) . . . 2_655 ?
C5 N5 C7 C8 3(3) . . . . ?
C8 N6 C6 C5 -1(3) . . . . ?
N6 C8 C7 N5 -2(3) . . . . ?
N5 C5 C6 N6 3(3) . . . . ?
C6 C5 N5 C7 -4(3) . . . . ?
C7 C8 N6 C6 1(3) . . . . ?
O5 S2 C16 C17 55.7(12) . . . . ?
O5 S2 C16 C15 -122.0(12) . . . . ?
O2 S1 C9 C10 -57.0(12) . . . . ?
O2 S1 C9 C13 123.9(12) . . . . ?
O4 S2 C16 C17 177.6(10) . . . . ?
O4 S2 C16 C15 -0.1(13) . . . . ?
O3 S1 C9 C10 -179.4(11) . . . . ?
O3 S1 C9 C13 1.5(13) . . . . ?
O1 S1 C9 C10 60.0(12) . . . . ?
O1 S1 C9 C13 -119.1(12) . . . . ?
C3 N3 C3 C4 1.2(11) 2_554 . . 1_565 ?

loop_
_twin_individual_id
_twin_individual_mass_fraction_refined
_oxdiff_twin_reflns_isolated
_oxdiff_twin_reflns_overlapped
_twin_individual_twin_lattice_type
_twin_individual_twin_matrix_11
_twin_individual_twin_matrix_12
_twin_individual_twin_matrix_13
_twin_individual_twin_matrix_21
_twin_individual_twin_matrix_22
_twin_individual_twin_matrix_23
_twin_individual_twin_matrix_31
_twin_individual_twin_matrix_32
_twin_individual_twin_matrix_33
1 0.477(4) 1999 9814 ref 1.0000 0.0000 0.0000 0.0000 1.0000 0.0000 0.0000 0.0000 1.0000
2 0.523(4) 1978 9814 nmt -1.0000 -0.0182 -0.0947 0.0014 -1.0033 0.0050 0.0004 0.0207 0.9966

loop_
_exptl_oxdiff_crystal_face_indexfrac_h
_exptl_oxdiff_crystal_face_indexfrac_k
_exptl_oxdiff_crystal_face_indexfrac_l
_exptl_oxdiff_crystal_face_x
_exptl_oxdiff_crystal_face_y
_exptl_oxdiff_crystal_face_z
-17.7534 -0.0465 0.6834 0.2327 0.9722 0.0243
17.7534 0.0465 -0.6834 -0.2327 -0.9722 -0.0243
1.8049 4.3164 -1.9068 -0.0711 -0.1339 0.9884
-1.8049 -4.3164 1.9068 0.0711 0.1339 -0.9884
4.9273 0.5001 -8.3082 0.7776 -0.5331 0.3334
-4.9273 -0.5001 8.3082 -0.7776 0.5331 -0.3334
10.9894 -0.1192 6.6562 -0.8941 -0.3706 -0.2514
-10.9894 0.1192 -6.6562 0.8941 0.3706 0.2514
